data_7712639
loop_
_publ_author_name
'Karmakar, Himadri'
'Kumar, Ravi'
'Sharma, Jyoti'
'Bag, Jayanta'
'Pal, Kuntal'
'Panda, Tarun K.'
'Chandrasekhar, Vadapalli'

_publ_section_title
;
 N^N <i>vs.</i> N^E (E = S or Se) coordination behavior of
 imino-phosphanamidinate chalcogenide ligands towards aluminum alkyls:
 efficient hydroboration catalysis of nitriles, alkynes, and alkenes.
;
_journal_name_full 'Dalton transactions (Cambridge, England : 2003)'
_journal_paper_doi 10.1039/d3dt00038a
_journal_year 2023
_chemical_formula_moiety 'C39 H47 N4 P Se'
_chemical_formula_sum 'C39 H47 N4 P Se'
_chemical_formula_weight 681.73
_space_group_crystal_system triclinic
_space_group_IT_number 2
_space_group_name_Hall '-P 1'
_space_group_name_H-M_alt 'P -1'
_atom_sites_solution_hydrogens mixed
_atom_sites_solution_primary iterative
_audit_creation_date 2023-01-28
_audit_creation_method
;
Olex2 1.3
(compiled 2020.11.12 svn.r5f609507 for OlexSys, GUI svn.r6408)
;
_audit_update_record
;
2023-02-09 deposited with the CCDC.	2023-02-20 downloaded from the CCDC.
;
_cell_angle_alpha 94.188(2)
_cell_angle_beta 101.343(2)
_cell_angle_gamma 104.459(2)
_cell_formula_units_Z 2
_cell_length_a 8.5632(2)
_cell_length_b 12.1933(3)
_cell_length_c 18.6985(4)
_cell_measurement_reflns_used 13022
_cell_measurement_temperature 293(2)
_cell_measurement_theta_max 27.9520
_cell_measurement_theta_min 3.0070
_cell_volume 1838.21(8)
_computing_cell_refinement 'CrysAlisPro 1.171.39.29d (Rigaku OD, 2017)'
_computing_data_collection 'CrysAlisPro 1.171.39.29d (Rigaku OD, 2017)'
_computing_data_reduction 'CrysAlisPro 1.171.39.29d (Rigaku OD, 2017)'
_computing_molecular_graphics 'Olex2 1.3 (Dolomanov et al., 2009)'
_computing_publication_material 'Olex2 1.3 (Dolomanov et al., 2009)'
_computing_structure_refinement 'XL  (Sheldrick, 2008)'
_computing_structure_solution 'olex2.solve 1.3 (Bourhis et al., 2015)'
_diffrn_ambient_temperature 293(2)
_diffrn_measured_fraction_theta_full 0.997
_diffrn_measured_fraction_theta_max 0.875
_diffrn_measurement_device_type 'Enhance (Mo) X-ray Source'
_diffrn_radiation_type MoK\a
_diffrn_radiation_wavelength 0.71073
_diffrn_reflns_av_R_equivalents 0.0702
_diffrn_reflns_av_unetI/netI 0.0664
_diffrn_reflns_Laue_measured_fraction_full 0.997
_diffrn_reflns_Laue_measured_fraction_max 0.875
_diffrn_reflns_limit_h_max 11
_diffrn_reflns_limit_h_min -10
_diffrn_reflns_limit_k_max 15
_diffrn_reflns_limit_k_min -15
_diffrn_reflns_limit_l_max 23
_diffrn_reflns_limit_l_min -24
_diffrn_reflns_number 34496
_diffrn_reflns_point_group_measured_fraction_full 0.997
_diffrn_reflns_point_group_measured_fraction_max 0.875
_diffrn_reflns_theta_full 25.242
_diffrn_reflns_theta_max 28.890
_diffrn_reflns_theta_min 2.654
_exptl_absorpt_coefficient_mu 1.096
_exptl_absorpt_correction_T_max 1.00000
_exptl_absorpt_correction_T_min 0.69716
_exptl_absorpt_correction_type multi-scan
_exptl_absorpt_process_details
;
SADABS-2016/2 (Bruker,2016/2) was used for absorption correction.
;
_exptl_crystal_colour colorless
_exptl_crystal_density_diffrn 1.232
_exptl_crystal_description block
_exptl_crystal_F_000 716
_exptl_crystal_size_max 0.25
_exptl_crystal_size_mid 0.22
_exptl_crystal_size_min 0.21
_refine_diff_density_max 0.467
_refine_diff_density_min -0.464
_refine_diff_density_rms 0.062
_refine_ls_extinction_method none
_refine_ls_goodness_of_fit_ref 1.037
_refine_ls_hydrogen_treatment mixed
_refine_ls_matrix_type full
_refine_ls_number_parameters 426
_refine_ls_number_reflns 8478
_refine_ls_number_restraints 1
_refine_ls_restrained_S_all 1.038
_refine_ls_R_factor_all 0.0820
_refine_ls_R_factor_gt 0.0502
_refine_ls_shift/su_max 0.001
_refine_ls_shift/su_mean 0.000
_refine_ls_structure_factor_coef Fsqd
_refine_ls_weighting_details 'w=1/[\s^2^(Fo^2^)+(0.0540P)^2^+0.3907P] where P=(Fo^2^+2Fc^2^)/3'
_refine_ls_weighting_scheme calc
_refine_ls_wR_factor_gt 0.1069
_refine_ls_wR_factor_ref 0.1150
_reflns_Friedel_coverage 0.000
_reflns_number_gt 6021
_reflns_number_total 8478
_reflns_threshold_expression 'I > 2\s(I)'
_cod_data_source_file d3dt00038a2.cif
_cod_data_source_block 3b
_cod_database_code 7712639
_shelx_shelxl_version_number 2016/6
_shelx_space_group_comment
;
The symmetry employed for this shelxl refinement is uniquely defined
by the following loop, which should always be used as a source of
symmetry information in preference to the above space-group names.
They are only intended as comments.
;
_olex2_refinement_description
;
1. Fixed Uiso
 At 1.2 times of:
  All C(H) groups, All C(H,H) groups
 At 1.5 times of:
  All C(H,H,H) groups
2. Restrained distances
 H1-N1
 0.96 with sigma of 0.02
3. Uiso/Uaniso restraints and constraints
Uanis(C8) = Uanis(C9) = Uanis(C42)
Uanis(C10) = Uanis(C11) = Uanis(C40) = Uanis(C41)
4. Others
 Fixed Sof: H7A(0.5) C9(0.5) H9A(0.5) H9B(0.5) H9C(0.5) H10(0.5) C11(0.5)
 H11A(0.5) H11B(0.5) H11C(0.5) C12(0.5) H12A(0.5) H12B(0.5) H12C(0.5) C40(0.5)
 H40A(0.5) H40B(0.5) H40C(0.5) C41(0.5) H41A(0.5) H41B(0.5) H41C(0.5) C42(0.5)
 H42A(0.5) H42B(0.5) H42C(0.5) H7B(0.5) H10A(0.5)
5.a Ternary CH refined with riding coordinates:
 C7(H7A), C10(H10)
5.b Aromatic/amide H refined with riding coordinates:
 C3(H3), C4(H4), C5(H5), C14(H14), C15(H15), C18(H18), C20(H20), C27(H27),
 C29(H29), C35(H35), C36(H36), C37(H37), C38(H38), C39(H39)
5.c Idealised Me refined as rotating group:
 C8(H8A,H8B,H8C), C9(H9A,H9B,H9C), C11(H11A,H11B,H11C), C12(H12A,H12B,H12C),
 C22(H22A,H22B,H22C), C23(H23A,H23B,H23C), C24(H24A,H24B,H24C), C31(H31A,H31B,
 H31C), C32(H32A,H32B,H32C), C33(H33A,H33B,H33C), C40(H40A,H40B,H40C), C41(H41A,
 H41B,H41C), C42(H42A,H42B,H42C)
;
_olex2_submission_special_instructions 'No special instructions were received'

loop_
_space_group_symop_operation_xyz
'x, y, z'
'-x, -y, -z'

loop_
_atom_site_label
_atom_site_type_symbol
_atom_site_fract_x
_atom_site_fract_y
_atom_site_fract_z
_atom_site_U_iso_or_equiv
_atom_site_adp_type
_atom_site_occupancy
_atom_site_site_symmetry_order
_atom_site_calc_flag
_atom_site_refinement_flags_posn
_atom_site_refinement_flags_adp
_atom_site_refinement_flags_occupancy
_atom_site_disorder_assembly
_atom_site_disorder_group
Se1 Se 0.93611(3) 0.22615(2) 0.66779(2) 0.04388(11) Uani 1 1 d . . . . .
P1 P 0.78423(7) 0.27515(5) 0.73221(3) 0.02777(14) Uani 1 1 d . . . . .
N1 N 0.8488(2) 0.26749(16) 0.82334(10) 0.0315(4) Uani 1 1 d D . . . .
N2 N 0.7748(2) 0.40669(15) 0.73869(9) 0.0320(4) Uani 1 1 d . . . . .
N3 N 0.8515(3) 0.59318(15) 0.70882(10) 0.0367(5) Uani 1 1 d . . . . .
N4 N 0.6966(2) 0.46660(16) 0.61776(9) 0.0355(4) Uani 1 1 d . . . . .
C1 C 0.9731(3) 0.21596(19) 0.85677(11) 0.0342(5) Uani 1 1 d . . . . .
C2 C 0.9380(3) 0.0967(2) 0.85452(13) 0.0420(6) Uani 1 1 d . . . . .
C3 C 1.0576(4) 0.0515(2) 0.89335(15) 0.0581(8) Uani 1 1 d . . . . .
H3 H 1.036327 -0.027274 0.892243 0.070 Uiso 1 1 calc R U . . .
C4 C 1.2063(4) 0.1200(3) 0.93329(16) 0.0663(9) Uani 1 1 d . . . . .
H4 H 1.283318 0.087786 0.959816 0.080 Uiso 1 1 calc R U . . .
C5 C 1.2411(4) 0.2365(3) 0.93401(15) 0.0579(8) Uani 1 1 d . . . . .
H5 H 1.342598 0.282493 0.960797 0.069 Uiso 1 1 calc R U . . .
C6 C 1.1270(3) 0.2870(2) 0.89531(13) 0.0416(6) Uani 1 1 d . . . . .
C7 C 0.7760(4) 0.0170(2) 0.81160(15) 0.0510(7) Uani 1 1 d . . . . .
H7A H 0.701970 0.059889 0.787958 0.061 Uiso 0.5 1 calc R U P A 1
C8 C 0.8036(5) -0.0686(3) 0.75570(17) 0.0724(8) Uani 1 1 d . . . . .
H8A H 0.865186 -0.028695 0.723354 0.109 Uiso 1 1 calc R U . . .
H8B H 0.698629 -0.115151 0.727589 0.109 Uiso 1 1 calc R U . . .
H8C H 0.864305 -0.116222 0.780757 0.109 Uiso 1 1 calc R U . . .
C9 C 0.6933(12) -0.0603(7) 0.8683(4) 0.0724(8) Uani 0.5 1 d . . P B 1
H9A H 0.772008 -0.095603 0.894182 0.109 Uiso 0.5 1 calc R U P B 1
H9B H 0.597481 -0.118245 0.841407 0.109 Uiso 0.5 1 calc R U P B 1
H9C H 0.661363 -0.012792 0.902831 0.109 Uiso 0.5 1 calc R U P B 1
C10 C 1.1752(4) 0.4151(2) 0.89513(15) 0.0515(5) Uani 1 1 d . . . . .
H10 H 1.075011 0.437564 0.874831 0.062 Uiso 0.5 1 calc R U P C 1
C11 C 1.2919(8) 0.4448(5) 0.8453(3) 0.0515(5) Uani 0.5 1 d . . P D 1
H11A H 1.386820 0.417102 0.861448 0.077 Uiso 0.5 1 calc R U P D 1
H11B H 1.326400 0.526207 0.846425 0.077 Uiso 0.5 1 calc R U P D 1
H11C H 1.237311 0.410107 0.796009 0.077 Uiso 0.5 1 calc R U P D 1
C12 C 1.2529(8) 0.4840(6) 0.9767(3) 0.060(2) Uani 0.5 1 d . . P D 1
H12A H 1.178289 0.459449 1.008169 0.090 Uiso 0.5 1 calc R U P D 1
H12B H 1.269647 0.564348 0.974452 0.090 Uiso 0.5 1 calc R U P D 1
H12C H 1.356948 0.468982 0.996014 0.090 Uiso 0.5 1 calc R U P D 1
C13 C 0.7742(3) 0.47899(18) 0.69063(11) 0.0303(5) Uani 1 1 d . . . . .
C14 C 0.8201(4) 0.6499(2) 0.64772(13) 0.0491(7) Uani 1 1 d . . . . .
H14 H 0.858450 0.727844 0.646068 0.059 Uiso 1 1 calc R U . . .
C15 C 0.7260(4) 0.5730(2) 0.59257(13) 0.0475(7) Uani 1 1 d . . . . .
H15 H 0.686381 0.587384 0.545196 0.057 Uiso 1 1 calc R U . . .
C16 C 0.9580(3) 0.64630(18) 0.77852(12) 0.0345(5) Uani 1 1 d . . . . .
C17 C 0.8884(3) 0.66607(19) 0.83784(12) 0.0375(5) Uani 1 1 d . . . . .
C18 C 0.9943(4) 0.7222(2) 0.90332(13) 0.0456(6) Uani 1 1 d . . . . .
H18 H 0.950022 0.736431 0.943514 0.055 Uiso 1 1 calc R U . . .
C19 C 1.1636(4) 0.7576(2) 0.91073(14) 0.0482(7) Uani 1 1 d . . . . .
C20 C 1.2278(3) 0.7364(2) 0.85049(15) 0.0527(7) Uani 1 1 d . . . . .
H20 H 1.341679 0.760060 0.854954 0.063 Uiso 1 1 calc R U . . .
C21 C 1.1273(3) 0.6807(2) 0.78340(13) 0.0440(6) Uani 1 1 d . . . . .
C22 C 0.7051(3) 0.6292(3) 0.83117(16) 0.0552(7) Uani 1 1 d . . . . .
H22A H 0.650692 0.655506 0.788534 0.083 Uiso 1 1 calc R U . . .
H22B H 0.678756 0.661080 0.874284 0.083 Uiso 1 1 calc R U . . .
H22C H 0.668445 0.547373 0.826421 0.083 Uiso 1 1 calc R U . . .
C23 C 1.2766(5) 0.8185(3) 0.98317(17) 0.0768(10) Uani 1 1 d . . . . .
H23A H 1.220225 0.862473 1.008188 0.115 Uiso 1 1 calc R U . . .
H23B H 1.374665 0.868303 0.973922 0.115 Uiso 1 1 calc R U . . .
H23C H 1.306519 0.763157 1.013240 0.115 Uiso 1 1 calc R U . . .
C24 C 1.2022(4) 0.6575(3) 0.71936(17) 0.0757(10) Uani 1 1 d . . . . .
H24A H 1.155714 0.579126 0.698069 0.114 Uiso 1 1 calc R U . . .
H24B H 1.319755 0.672043 0.736134 0.114 Uiso 1 1 calc R U . . .
H24C H 1.178861 0.706384 0.683067 0.114 Uiso 1 1 calc R U . . .
C25 C 0.5703(3) 0.36830(19) 0.57741(11) 0.0333(5) Uani 1 1 d . . . . .
C26 C 0.6019(3) 0.3062(2) 0.51863(12) 0.0410(6) Uani 1 1 d . . . . .
C27 C 0.4729(4) 0.2149(2) 0.48005(13) 0.0489(7) Uani 1 1 d . . . . .
H27 H 0.490498 0.171783 0.440763 0.059 Uiso 1 1 calc R U . . .
C28 C 0.3204(4) 0.1856(2) 0.49761(13) 0.0475(7) Uani 1 1 d . . . . .
C29 C 0.2934(3) 0.2523(2) 0.55451(13) 0.0424(6) Uani 1 1 d . . . . .
H29 H 0.189974 0.234395 0.566138 0.051 Uiso 1 1 calc R U . . .
C30 C 0.4162(3) 0.3450(2) 0.59470(12) 0.0359(5) Uani 1 1 d . . . . .
C31 C 0.7653(4) 0.3368(3) 0.49654(15) 0.0590(8) Uani 1 1 d . . . . .
H31A H 0.780465 0.409049 0.477733 0.089 Uiso 1 1 calc R U . . .
H31B H 0.766897 0.279071 0.459169 0.089 Uiso 1 1 calc R U . . .
H31C H 0.852827 0.342038 0.538586 0.089 Uiso 1 1 calc R U . . .
C32 C 0.1846(4) 0.0836(3) 0.45566(16) 0.0731(10) Uani 1 1 d . . . . .
H32A H 0.205882 0.065359 0.408309 0.110 Uiso 1 1 calc R U . . .
H32B H 0.080096 0.101415 0.449429 0.110 Uiso 1 1 calc R U . . .
H32C H 0.181820 0.019401 0.482651 0.110 Uiso 1 1 calc R U . . .
C33 C 0.3801(3) 0.4192(2) 0.65396(13) 0.0467(6) Uani 1 1 d . . . . .
H33A H 0.439977 0.409595 0.701140 0.070 Uiso 1 1 calc R U . . .
H33B H 0.263657 0.397465 0.652492 0.070 Uiso 1 1 calc R U . . .
H33C H 0.413701 0.497702 0.646036 0.070 Uiso 1 1 calc R U . . .
C34 C 0.5743(3) 0.18101(18) 0.70991(12) 0.0322(5) Uani 1 1 d . . . . .
C35 C 0.5219(3) 0.0921(2) 0.65286(13) 0.0431(6) Uani 1 1 d . . . . .
H35 H 0.592396 0.081246 0.622616 0.052 Uiso 1 1 calc R U . . .
C36 C 0.3627(4) 0.0188(2) 0.64092(17) 0.0584(8) Uani 1 1 d . . . . .
H36 H 0.326983 -0.041093 0.602671 0.070 Uiso 1 1 calc R U . . .
C37 C 0.2597(4) 0.0350(3) 0.68532(18) 0.0651(9) Uani 1 1 d . . . . .
H37 H 0.154335 -0.014757 0.677378 0.078 Uiso 1 1 calc R U . . .
C38 C 0.3087(3) 0.1233(3) 0.74133(17) 0.0590(8) Uani 1 1 d . . . . .
H38 H 0.236669 0.134582 0.770701 0.071 Uiso 1 1 calc R U . . .
C39 C 0.4665(3) 0.1957(2) 0.75378(14) 0.0442(6) Uani 1 1 d . . . . .
H39 H 0.500791 0.255211 0.792262 0.053 Uiso 1 1 calc R U . . .
C40 C 1.1763(8) 0.4734(6) 0.9634(4) 0.0515(5) Uani 0.5 1 d . . P D 2
H40A H 1.070219 0.446852 0.975228 0.077 Uiso 0.5 1 calc R U P D 2
H40B H 1.199503 0.553894 0.960422 0.077 Uiso 0.5 1 calc R U P D 2
H40C H 1.260031 0.458992 1.001041 0.077 Uiso 0.5 1 calc R U P D 2
C41 C 1.3457(7) 0.4577(5) 0.8736(3) 0.0515(5) Uani 0.5 1 d . . P D 2
H41A H 1.432141 0.448204 0.911944 0.077 Uiso 0.5 1 calc R U P D 2
H41B H 1.365064 0.537008 0.867157 0.077 Uiso 0.5 1 calc R U P D 2
H41C H 1.344473 0.414124 0.828537 0.077 Uiso 0.5 1 calc R U P D 2
C42 C 0.6537(12) -0.0335(7) 0.8527(5) 0.0724(8) Uani 0.5 1 d . . P B 2
H42A H 0.706236 -0.063806 0.893949 0.109 Uiso 0.5 1 calc R U P B 2
H42B H 0.568111 -0.093762 0.821297 0.109 Uiso 0.5 1 calc R U P B 2
H42C H 0.606252 0.024036 0.870030 0.109 Uiso 0.5 1 calc R U P B 2
H7B H 0.730(9) 0.066(6) 0.782(4) 0.087 Uiso 0.5 1 d . U P E 2
H10A H 1.109(9) 0.434(6) 0.857(4) 0.087 Uiso 0.5 1 d . U P F 2
H1 H 0.859(3) 0.3347(16) 0.8475(11) 0.037(7) Uiso 1 1 d D . . . .

loop_
_atom_site_aniso_label
_atom_site_aniso_U_11
_atom_site_aniso_U_22
_atom_site_aniso_U_33
_atom_site_aniso_U_23
_atom_site_aniso_U_13
_atom_site_aniso_U_12
Se1 0.03856(16) 0.05252(18) 0.04782(17) 0.00686(12) 0.01902(12) 0.01806(12)
P1 0.0254(3) 0.0261(3) 0.0309(3) 0.0040(2) 0.0047(2) 0.0065(2)
N1 0.0328(11) 0.0297(11) 0.0313(10) 0.0033(8) 0.0047(8) 0.0094(8)
N2 0.0348(11) 0.0282(10) 0.0321(10) 0.0056(8) 0.0044(8) 0.0087(8)
N3 0.0445(12) 0.0270(10) 0.0343(10) 0.0056(8) 0.0032(9) 0.0054(9)
N4 0.0399(12) 0.0334(11) 0.0311(10) 0.0061(8) 0.0048(8) 0.0081(9)
C1 0.0356(13) 0.0371(13) 0.0309(11) 0.0115(9) 0.0064(10) 0.0102(10)
C2 0.0465(15) 0.0378(14) 0.0423(13) 0.0124(10) 0.0088(11) 0.0113(12)
C3 0.069(2) 0.0406(16) 0.0634(18) 0.0190(13) 0.0010(15) 0.0202(15)
C4 0.064(2) 0.063(2) 0.0691(19) 0.0226(15) -0.0111(16) 0.0287(17)
C5 0.0486(18) 0.0604(19) 0.0573(17) 0.0133(13) -0.0100(14) 0.0168(14)
C6 0.0385(14) 0.0433(15) 0.0398(13) 0.0114(11) 0.0008(11) 0.0098(12)
C7 0.0588(18) 0.0326(14) 0.0557(16) 0.0084(12) 0.0038(14) 0.0078(13)
C8 0.081(2) 0.0620(19) 0.0640(17) -0.0020(13) 0.0125(15) 0.0064(15)
C9 0.081(2) 0.0620(19) 0.0640(17) -0.0020(13) 0.0125(15) 0.0064(15)
C10 0.0432(14) 0.0511(13) 0.0521(14) 0.0133(11) 0.0002(11) 0.0046(11)
C11 0.0432(14) 0.0511(13) 0.0521(14) 0.0133(11) 0.0002(11) 0.0046(11)
C12 0.046(4) 0.054(4) 0.053(4) -0.009(3) -0.029(3) -0.002(3)
C13 0.0292(12) 0.0286(12) 0.0328(12) 0.0030(9) 0.0064(9) 0.0080(9)
C14 0.0656(19) 0.0310(13) 0.0456(15) 0.0150(11) 0.0050(13) 0.0067(13)
C15 0.0586(18) 0.0447(15) 0.0367(13) 0.0165(11) 0.0047(12) 0.0107(13)
C16 0.0397(14) 0.0226(11) 0.0378(12) 0.0038(9) 0.0057(10) 0.0044(10)
C17 0.0415(14) 0.0288(12) 0.0429(14) 0.0078(10) 0.0115(11) 0.0082(10)
C18 0.0592(18) 0.0373(14) 0.0401(14) 0.0022(11) 0.0157(12) 0.0099(13)
C19 0.0561(18) 0.0333(14) 0.0450(15) -0.0020(11) 0.0021(13) 0.0030(12)
C20 0.0378(15) 0.0452(16) 0.0641(18) -0.0004(13) 0.0061(13) -0.0024(12)
C21 0.0429(15) 0.0392(14) 0.0475(14) 0.0014(11) 0.0137(12) 0.0049(12)
C22 0.0478(17) 0.0575(18) 0.0609(17) 0.0041(13) 0.0209(14) 0.0098(14)
C23 0.083(3) 0.060(2) 0.0614(19) -0.0125(15) -0.0090(17) -0.0018(18)
C24 0.057(2) 0.098(3) 0.069(2) -0.0082(18) 0.0260(17) 0.0129(19)
C25 0.0379(13) 0.0330(13) 0.0268(11) 0.0036(9) 0.0022(10) 0.0096(10)
C26 0.0477(16) 0.0462(15) 0.0302(12) 0.0059(10) 0.0089(11) 0.0142(12)
C27 0.066(2) 0.0478(16) 0.0291(13) -0.0047(11) 0.0084(12) 0.0135(14)
C28 0.0564(18) 0.0428(15) 0.0343(13) 0.0031(11) -0.0003(12) 0.0057(13)
C29 0.0361(14) 0.0481(15) 0.0381(13) 0.0068(11) 0.0022(11) 0.0067(12)
C30 0.0401(14) 0.0389(14) 0.0303(12) 0.0068(10) 0.0043(10) 0.0156(11)
C31 0.061(2) 0.075(2) 0.0457(15) 0.0066(14) 0.0220(14) 0.0201(16)
C32 0.082(2) 0.058(2) 0.0540(17) -0.0062(14) -0.0034(16) -0.0088(17)
C33 0.0418(15) 0.0542(17) 0.0449(14) -0.0021(12) 0.0102(12) 0.0166(13)
C34 0.0267(12) 0.0292(12) 0.0395(12) 0.0055(9) 0.0042(10) 0.0073(9)
C35 0.0389(15) 0.0366(14) 0.0490(14) -0.0010(11) 0.0025(11) 0.0090(11)
C36 0.0445(17) 0.0412(16) 0.0717(19) -0.0082(13) -0.0094(15) 0.0009(13)
C37 0.0302(15) 0.062(2) 0.090(2) 0.0115(17) 0.0038(16) -0.0026(14)
C38 0.0329(15) 0.072(2) 0.0706(19) 0.0113(16) 0.0163(14) 0.0083(14)
C39 0.0320(14) 0.0478(15) 0.0512(15) 0.0020(12) 0.0101(12) 0.0085(11)
C40 0.0432(14) 0.0511(13) 0.0521(14) 0.0133(11) 0.0002(11) 0.0046(11)
C41 0.0432(14) 0.0511(13) 0.0521(14) 0.0133(11) 0.0002(11) 0.0046(11)
C42 0.081(2) 0.0620(19) 0.0640(17) -0.0020(13) 0.0125(15) 0.0064(15)

loop_
_atom_type_symbol
_atom_type_description
_atom_type_scat_dispersion_real
_atom_type_scat_dispersion_imag
_atom_type_scat_source
C C 0.0033 0.0016 'International Tables Vol C Tables 4.2.6.8 and 6.1.1.4'
H H 0.0000 0.0000 'International Tables Vol C Tables 4.2.6.8 and 6.1.1.4'
N N 0.0061 0.0033 'International Tables Vol C Tables 4.2.6.8 and 6.1.1.4'
P P 0.1023 0.0942 'International Tables Vol C Tables 4.2.6.8 and 6.1.1.4'
Se Se -0.0929 2.2259 'International Tables Vol C Tables 4.2.6.8 and 6.1.1.4'

loop_
_geom_angle_atom_site_label_1
_geom_angle_atom_site_label_2
_geom_angle_atom_site_label_3
_geom_angle
_geom_angle_site_symmetry_1
_geom_angle_site_symmetry_3
_geom_angle_publ_flag
N1 P1 Se1 113.15(7) . . ?
N1 P1 C34 102.90(10) . . ?
N2 P1 Se1 118.91(7) . . ?
N2 P1 N1 98.25(9) . . ?
N2 P1 C34 108.81(10) . . ?
C34 P1 Se1 112.82(8) . . ?
P1 N1 H1 107.6(15) . . ?
C1 N1 P1 127.47(16) . . ?
C1 N1 H1 111.5(16) . . ?
C13 N2 P1 131.72(16) . . ?
C13 N3 C14 109.63(19) . . ?
C13 N3 C16 125.60(18) . . ?
C14 N3 C16 124.64(19) . . ?
C13 N4 C15 109.32(18) . . ?
C13 N4 C25 126.35(18) . . ?
C15 N4 C25 122.52(18) . . ?
C2 C1 N1 120.4(2) . . ?
C6 C1 N1 118.7(2) . . ?
C6 C1 C2 120.8(2) . . ?
C1 C2 C7 122.4(2) . . ?
C3 C2 C1 118.1(2) . . ?
C3 C2 C7 119.4(2) . . ?
C2 C3 H3 119.1 . . ?
C4 C3 C2 121.7(3) . . ?
C4 C3 H3 119.1 . . ?
C3 C4 H4 120.1 . . ?
C3 C4 C5 119.8(3) . . ?
C5 C4 H4 120.1 . . ?
C4 C5 H5 119.4 . . ?
C4 C5 C6 121.2(3) . . ?
C6 C5 H5 119.4 . . ?
C1 C6 C10 122.8(2) . . ?
C5 C6 C1 118.3(2) . . ?
C5 C6 C10 118.9(2) . . ?
C2 C7 H7A 111.0 . . ?
C2 C7 C8 111.4(3) . . ?
C2 C7 C9 107.8(4) . . ?
C2 C7 H7B 102(4) . . ?
C8 C7 H7A 111.0 . . ?
C8 C7 C9 104.3(4) . . ?
C8 C7 H7B 103(4) . . ?
C9 C7 H7A 111.0 . . ?
C42 C7 C2 117.8(4) . . ?
C42 C7 C8 113.6(4) . . ?
C42 C7 H7B 107(4) . . ?
C7 C8 H8A 109.5 . . ?
C7 C8 H8B 109.5 . . ?
C7 C8 H8C 109.5 . . ?
H8A C8 H8B 109.5 . . ?
H8A C8 H8C 109.5 . . ?
H8B C8 H8C 109.5 . . ?
C7 C9 H9A 109.5 . . ?
C7 C9 H9B 109.5 . . ?
C7 C9 H9C 109.5 . . ?
H9A C9 H9B 109.5 . . ?
H9A C9 H9C 109.5 . . ?
H9B C9 H9C 109.5 . . ?
C6 C10 H10 107.9 . . ?
C6 C10 C12 112.6(3) . . ?
C6 C10 C41 111.7(3) . . ?
C6 C10 H10A 110(5) . . ?
C11 C10 C6 109.0(3) . . ?
C11 C10 H10 107.9 . . ?
C11 C10 C12 111.5(4) . . ?
C12 C10 H10 107.9 . . ?
C40 C10 C6 111.5(3) . . ?
C40 C10 C41 110.8(4) . . ?
C40 C10 H10A 113(4) . . ?
C41 C10 H10A 100(5) . . ?
C10 C11 H11A 109.5 . . ?
C10 C11 H11B 109.5 . . ?
C10 C11 H11C 109.5 . . ?
H11A C11 H11B 109.5 . . ?
H11A C11 H11C 109.5 . . ?
H11B C11 H11C 109.5 . . ?
C10 C12 H12A 109.5 . . ?
C10 C12 H12B 109.5 . . ?
C10 C12 H12C 109.5 . . ?
H12A C12 H12B 109.5 . . ?
H12A C12 H12C 109.5 . . ?
H12B C12 H12C 109.5 . . ?
N2 C13 N3 122.57(19) . . ?
N2 C13 N4 132.1(2) . . ?
N3 C13 N4 105.22(18) . . ?
N3 C14 H14 126.1 . . ?
C15 C14 N3 107.7(2) . . ?
C15 C14 H14 126.1 . . ?
N4 C15 H15 126.0 . . ?
C14 C15 N4 108.1(2) . . ?
C14 C15 H15 126.0 . . ?
C17 C16 N3 119.3(2) . . ?
C21 C16 N3 118.5(2) . . ?
C21 C16 C17 122.2(2) . . ?
C16 C17 C22 121.3(2) . . ?
C18 C17 C16 117.7(2) . . ?
C18 C17 C22 121.0(2) . . ?
C17 C18 H18 119.0 . . ?
C19 C18 C17 122.0(2) . . ?
C19 C18 H18 119.0 . . ?
C18 C19 C20 118.4(2) . . ?
C18 C19 C23 120.9(3) . . ?
C20 C19 C23 120.7(3) . . ?
C19 C20 H20 119.0 . . ?
C19 C20 C21 122.0(3) . . ?
C21 C20 H20 119.0 . . ?
C16 C21 C20 117.6(2) . . ?
C16 C21 C24 121.9(2) . . ?
C20 C21 C24 120.4(3) . . ?
C17 C22 H22A 109.5 . . ?
C17 C22 H22B 109.5 . . ?
C17 C22 H22C 109.5 . . ?
H22A C22 H22B 109.5 . . ?
H22A C22 H22C 109.5 . . ?
H22B C22 H22C 109.5 . . ?
C19 C23 H23A 109.5 . . ?
C19 C23 H23B 109.5 . . ?
C19 C23 H23C 109.5 . . ?
H23A C23 H23B 109.5 . . ?
H23A C23 H23C 109.5 . . ?
H23B C23 H23C 109.5 . . ?
C21 C24 H24A 109.5 . . ?
C21 C24 H24B 109.5 . . ?
C21 C24 H24C 109.5 . . ?
H24A C24 H24B 109.5 . . ?
H24A C24 H24C 109.5 . . ?
H24B C24 H24C 109.5 . . ?
C26 C25 N4 119.5(2) . . ?
C30 C25 N4 118.0(2) . . ?
C30 C25 C26 122.3(2) . . ?
C25 C26 C31 122.2(2) . . ?
C27 C26 C25 116.7(2) . . ?
C27 C26 C31 121.0(2) . . ?
C26 C27 H27 118.6 . . ?
C28 C27 C26 122.7(2) . . ?
C28 C27 H27 118.6 . . ?
C27 C28 C29 118.3(2) . . ?
C27 C28 C32 121.2(3) . . ?
C29 C28 C32 120.5(3) . . ?
C28 C29 H29 119.1 . . ?
C28 C29 C30 121.8(3) . . ?
C30 C29 H29 119.1 . . ?
C25 C30 C33 121.6(2) . . ?
C29 C30 C25 118.0(2) . . ?
C29 C30 C33 120.4(2) . . ?
C26 C31 H31A 109.5 . . ?
C26 C31 H31B 109.5 . . ?
C26 C31 H31C 109.5 . . ?
H31A C31 H31B 109.5 . . ?
H31A C31 H31C 109.5 . . ?
H31B C31 H31C 109.5 . . ?
C28 C32 H32A 109.5 . . ?
C28 C32 H32B 109.5 . . ?
C28 C32 H32C 109.5 . . ?
H32A C32 H32B 109.5 . . ?
H32A C32 H32C 109.5 . . ?
H32B C32 H32C 109.5 . . ?
C30 C33 H33A 109.5 . . ?
C30 C33 H33B 109.5 . . ?
C30 C33 H33C 109.5 . . ?
H33A C33 H33B 109.5 . . ?
H33A C33 H33C 109.5 . . ?
H33B C33 H33C 109.5 . . ?
C35 C34 P1 122.17(19) . . ?
C35 C34 C39 119.0(2) . . ?
C39 C34 P1 118.80(17) . . ?
C34 C35 H35 120.2 . . ?
C34 C35 C36 119.7(3) . . ?
C36 C35 H35 120.2 . . ?
C35 C36 H36 120.0 . . ?
C37 C36 C35 120.0(3) . . ?
C37 C36 H36 120.0 . . ?
C36 C37 H37 119.5 . . ?
C36 C37 C38 121.1(3) . . ?
C38 C37 H37 119.5 . . ?
C37 C38 H38 120.4 . . ?
C37 C38 C39 119.2(3) . . ?
C39 C38 H38 120.4 . . ?
C34 C39 H39 119.5 . . ?
C38 C39 C34 121.1(2) . . ?
C38 C39 H39 119.5 . . ?
C10 C40 H40A 109.5 . . ?
C10 C40 H40B 109.5 . . ?
C10 C40 H40C 109.5 . . ?
H40A C40 H40B 109.5 . . ?
H40A C40 H40C 109.5 . . ?
H40B C40 H40C 109.5 . . ?
C10 C41 H41A 109.5 . . ?
C10 C41 H41B 109.5 . . ?
C10 C41 H41C 109.5 . . ?
H41A C41 H41B 109.5 . . ?
H41A C41 H41C 109.5 . . ?
H41B C41 H41C 109.5 . . ?
C7 C42 H42A 109.5 . . ?
C7 C42 H42B 109.5 . . ?
C7 C42 H42C 109.5 . . ?
H42A C42 H42B 109.5 . . ?
H42A C42 H42C 109.5 . . ?
H42B C42 H42C 109.5 . . ?

loop_
_geom_bond_atom_site_label_1
_geom_bond_atom_site_label_2
_geom_bond_distance
_geom_bond_site_symmetry_2
_geom_bond_publ_flag
Se1 P1 2.0972(6) . ?
P1 N1 1.7019(18) . ?
P1 N2 1.6229(18) . ?
P1 C34 1.824(2) . ?
N1 C1 1.431(3) . ?
N1 H1 0.882(16) . ?
N2 C13 1.304(3) . ?
N3 C13 1.369(3) . ?
N3 C14 1.394(3) . ?
N3 C16 1.437(3) . ?
N4 C13 1.373(3) . ?
N4 C15 1.393(3) . ?
N4 C25 1.440(3) . ?
C1 C2 1.406(3) . ?
C1 C6 1.404(3) . ?
C2 C3 1.388(4) . ?
C2 C7 1.513(4) . ?
C3 H3 0.9300 . ?
C3 C4 1.371(4) . ?
C4 H4 0.9300 . ?
C4 C5 1.375(4) . ?
C5 H5 0.9300 . ?
C5 C6 1.394(4) . ?
C6 C10 1.513(4) . ?
C7 H7A 0.9800 . ?
C7 C8 1.516(4) . ?
C7 C9 1.618(9) . ?
C7 C42 1.460(10) . ?
C7 H7B 0.95(7) . ?
C8 H8A 0.9600 . ?
C8 H8B 0.9600 . ?
C8 H8C 0.9600 . ?
C9 H9A 0.9600 . ?
C9 H9B 0.9600 . ?
C9 H9C 0.9600 . ?
C10 H10 0.9800 . ?
C10 C11 1.494(7) . ?
C10 C12 1.615(6) . ?
C10 C40 1.412(8) . ?
C10 C41 1.564(7) . ?
C10 H10A 0.90(7) . ?
C11 H11A 0.9600 . ?
C11 H11B 0.9600 . ?
C11 H11C 0.9600 . ?
C12 H12A 0.9600 . ?
C12 H12B 0.9600 . ?
C12 H12C 0.9600 . ?
C14 H14 0.9300 . ?
C14 C15 1.321(4) . ?
C15 H15 0.9300 . ?
C16 C17 1.392(3) . ?
C16 C21 1.387(3) . ?
C17 C18 1.386(3) . ?
C17 C22 1.497(4) . ?
C18 H18 0.9300 . ?
C18 C19 1.381(4) . ?
C19 C20 1.382(4) . ?
C19 C23 1.517(4) . ?
C20 H20 0.9300 . ?
C20 C21 1.391(4) . ?
C21 C24 1.506(4) . ?
C22 H22A 0.9600 . ?
C22 H22B 0.9600 . ?
C22 H22C 0.9600 . ?
C23 H23A 0.9600 . ?
C23 H23B 0.9600 . ?
C23 H23C 0.9600 . ?
C24 H24A 0.9600 . ?
C24 H24B 0.9600 . ?
C24 H24C 0.9600 . ?
C25 C26 1.397(3) . ?
C25 C30 1.386(3) . ?
C26 C27 1.391(4) . ?
C26 C31 1.502(4) . ?
C27 H27 0.9300 . ?
C27 C28 1.376(4) . ?
C28 C29 1.382(4) . ?
C28 C32 1.513(4) . ?
C29 H29 0.9300 . ?
C29 C30 1.386(3) . ?
C30 C33 1.506(3) . ?
C31 H31A 0.9600 . ?
C31 H31B 0.9600 . ?
C31 H31C 0.9600 . ?
C32 H32A 0.9600 . ?
C32 H32B 0.9600 . ?
C32 H32C 0.9600 . ?
C33 H33A 0.9600 . ?
C33 H33B 0.9600 . ?
C33 H33C 0.9600 . ?
C34 C35 1.383(3) . ?
C34 C39 1.384(3) . ?
C35 H35 0.9300 . ?
C35 C36 1.396(4) . ?
C36 H36 0.9300 . ?
C36 C37 1.363(4) . ?
C37 H37 0.9300 . ?
C37 C38 1.367(4) . ?
C38 H38 0.9300 . ?
C38 C39 1.382(4) . ?
C39 H39 0.9300 . ?
C40 H40A 0.9600 . ?
C40 H40B 0.9600 . ?
C40 H40C 0.9600 . ?
C41 H41A 0.9600 . ?
C41 H41B 0.9600 . ?
C41 H41C 0.9600 . ?
C42 H42A 0.9600 . ?
C42 H42B 0.9600 . ?
C42 H42C 0.9600 . ?

loop_
_geom_torsion_atom_site_label_1
_geom_torsion_atom_site_label_2
_geom_torsion_atom_site_label_3
_geom_torsion_atom_site_label_4
_geom_torsion
_geom_torsion_site_symmetry_1
_geom_torsion_site_symmetry_2
_geom_torsion_site_symmetry_3
_geom_torsion_site_symmetry_4
_geom_torsion_publ_flag
Se1 P1 N1 C1 -10.8(2) . . . . ?
Se1 P1 N2 C13 37.9(2) . . . . ?
Se1 P1 C34 C35 -4.1(2) . . . . ?
Se1 P1 C34 C39 172.74(16) . . . . ?
P1 N1 C1 C2 -77.4(3) . . . . ?
P1 N1 C1 C6 106.2(2) . . . . ?
P1 N2 C13 N3 -143.7(2) . . . . ?
P1 N2 C13 N4 41.2(4) . . . . ?
P1 C34 C35 C36 176.4(2) . . . . ?
P1 C34 C39 C38 -177.0(2) . . . . ?
N1 P1 N2 C13 160.2(2) . . . . ?
N1 P1 C34 C35 -126.3(2) . . . . ?
N1 P1 C34 C39 50.5(2) . . . . ?
N1 C1 C2 C3 -174.3(2) . . . . ?
N1 C1 C2 C7 5.7(4) . . . . ?
N1 C1 C6 C5 173.5(2) . . . . ?
N1 C1 C6 C10 -7.9(4) . . . . ?
N2 P1 N1 C1 -137.15(19) . . . . ?
N2 P1 C34 C35 130.1(2) . . . . ?
N2 P1 C34 C39 -53.0(2) . . . . ?
N3 C14 C15 N4 -0.1(3) . . . . ?
N3 C16 C17 C18 -177.1(2) . . . . ?
N3 C16 C17 C22 2.3(3) . . . . ?
N3 C16 C21 C20 177.3(2) . . . . ?
N3 C16 C21 C24 -3.9(4) . . . . ?
N4 C25 C26 C27 -177.6(2) . . . . ?
N4 C25 C26 C31 1.2(3) . . . . ?
N4 C25 C30 C29 178.26(19) . . . . ?
N4 C25 C30 C33 -0.3(3) . . . . ?
C1 C2 C3 C4 0.2(4) . . . . ?
C1 C2 C7 C8 122.8(3) . . . . ?
C1 C2 C7 C9 -123.3(4) . . . . ?
C1 C2 C7 C42 -103.4(5) . . . . ?
C1 C6 C10 C11 -103.6(4) . . . . ?
C1 C6 C10 C12 132.1(4) . . . . ?
C1 C6 C10 C40 107.5(4) . . . . ?
C1 C6 C10 C41 -127.9(3) . . . . ?
C2 C1 C6 C5 -2.9(4) . . . . ?
C2 C1 C6 C10 175.7(2) . . . . ?
C2 C3 C4 C5 -1.6(5) . . . . ?
C3 C2 C7 C8 -57.2(3) . . . . ?
C3 C2 C7 C9 56.7(5) . . . . ?
C3 C2 C7 C42 76.7(5) . . . . ?
C3 C4 C5 C6 0.7(5) . . . . ?
C4 C5 C6 C1 1.5(4) . . . . ?
C4 C5 C6 C10 -177.1(3) . . . . ?
C5 C6 C10 C11 75.0(4) . . . . ?
C5 C6 C10 C12 -49.3(5) . . . . ?
C5 C6 C10 C40 -73.9(4) . . . . ?
C5 C6 C10 C41 50.7(4) . . . . ?
C6 C1 C2 C3 2.0(4) . . . . ?
C6 C1 C2 C7 -178.0(2) . . . . ?
C7 C2 C3 C4 -179.8(3) . . . . ?
C13 N3 C14 C15 -0.2(3) . . . . ?
C13 N3 C16 C17 -78.1(3) . . . . ?
C13 N3 C16 C21 104.7(3) . . . . ?
C13 N4 C15 C14 0.4(3) . . . . ?
C13 N4 C25 C26 -116.4(3) . . . . ?
C13 N4 C25 C30 69.1(3) . . . . ?
C14 N3 C13 N2 -175.8(2) . . . . ?
C14 N3 C13 N4 0.4(3) . . . . ?
C14 N3 C16 C17 106.4(3) . . . . ?
C14 N3 C16 C21 -70.8(3) . . . . ?
C15 N4 C13 N2 175.3(3) . . . . ?
C15 N4 C13 N3 -0.5(3) . . . . ?
C15 N4 C25 C26 80.5(3) . . . . ?
C15 N4 C25 C30 -93.9(3) . . . . ?
C16 N3 C13 N2 8.1(4) . . . . ?
C16 N3 C13 N4 -175.7(2) . . . . ?
C16 N3 C14 C15 175.9(2) . . . . ?
C16 C17 C18 C19 -0.2(4) . . . . ?
C17 C16 C21 C20 0.2(4) . . . . ?
C17 C16 C21 C24 179.0(3) . . . . ?
C17 C18 C19 C20 0.3(4) . . . . ?
C17 C18 C19 C23 -179.8(2) . . . . ?
C18 C19 C20 C21 -0.1(4) . . . . ?
C19 C20 C21 C16 -0.1(4) . . . . ?
C19 C20 C21 C24 -179.0(3) . . . . ?
C21 C16 C17 C18 0.0(3) . . . . ?
C21 C16 C17 C22 179.4(2) . . . . ?
C22 C17 C18 C19 -179.6(2) . . . . ?
C23 C19 C20 C21 180.0(3) . . . . ?
C25 N4 C13 N2 10.4(4) . . . . ?
C25 N4 C13 N3 -165.4(2) . . . . ?
C25 N4 C15 C14 166.0(2) . . . . ?
C25 C26 C27 C28 0.2(4) . . . . ?
C26 C25 C30 C29 4.0(3) . . . . ?
C26 C25 C30 C33 -174.6(2) . . . . ?
C26 C27 C28 C29 2.1(4) . . . . ?
C26 C27 C28 C32 -178.2(3) . . . . ?
C27 C28 C29 C30 -1.4(4) . . . . ?
C28 C29 C30 C25 -1.5(4) . . . . ?
C28 C29 C30 C33 177.1(2) . . . . ?
C30 C25 C26 C27 -3.3(3) . . . . ?
C30 C25 C26 C31 175.4(2) . . . . ?
C31 C26 C27 C28 -178.6(3) . . . . ?
C32 C28 C29 C30 178.9(2) . . . . ?
C34 P1 N1 C1 111.3(2) . . . . ?
C34 P1 N2 C13 -93.1(2) . . . . ?
C34 C35 C36 C37 0.1(4) . . . . ?
C35 C34 C39 C38 0.0(4) . . . . ?
C35 C36 C37 C38 0.8(5) . . . . ?
C36 C37 C38 C39 -1.3(5) . . . . ?
C37 C38 C39 C34 0.9(4) . . . . ?
C39 C34 C35 C36 -0.4(4) . . . . ?
